data_4517457
loop_
_publ_author_name
'Mato, Mauro'
'Garc\'ia-Morales, Cristina'
'Echavarren, Antonio M.'

_publ_section_title
;
 Synthesis of Trienes by Rhodium-Catalyzed Assembly and Disassembly of
 Non-Acceptor Cyclopropanes
;
_journal_name_full 'ACS Catalysis'
_journal_page_first 3564
_journal_paper_doi 10.1021/acscatal.0c00006
_journal_year 2020
_chemical_formula_sum 'C20 H26'
_chemical_formula_weight 266.41
_space_group_crystal_system monoclinic
_space_group_IT_number 14
_space_group_name_Hall '-P 2ybc'
_space_group_name_H-M_alt 'P 1 21/c 1'
_atom_sites_solution_hydrogens geom
_audit_creation_method SHELXL-2018/3
_cell_angle_alpha 90
_cell_angle_beta 99.636(5)
_cell_angle_gamma 90
_cell_formula_units_Z 4
_cell_length_a 21.059(2)
_cell_length_b 5.9199(6)
_cell_length_c 13.2305(18)
_cell_measurement_reflns_used 1509
_cell_measurement_temperature 100(2)
_cell_measurement_theta_max 26.07
_cell_measurement_theta_min 2.94
_cell_volume 1626.1(3)
_computing_cell_refinement 'Bruker APEX2 v2014.9-0'
_computing_data_collection 'Bruker APEX2 v2014.9-0'
_computing_data_reduction 'Bruker APEX2 v2014.9-0'
_computing_molecular_graphics 'shelXle (H&#x00FC;bschle, Sheldrick and Dittirch, 2011)'
_computing_publication_material 'SHELXL-2018/3 (Sheldrick, 2018)'
_computing_structure_refinement 'SHELXL-2018/3 (Sheldrick, 2018)'
_computing_structure_solution 'SHELXT (Sheldrick, 2018)'
_diffrn_ambient_temperature 100(2)
_diffrn_detector_area_resol_mean 512
_diffrn_detector_type '4K CCD area detector APEX II'
_diffrn_measured_fraction_theta_full 0.986
_diffrn_measured_fraction_theta_max 0.952
_diffrn_measurement_device_type 'APEX DUO Kappa 4-axis goniometer'
_diffrn_measurement_method
;
 Fullsphere data collection, phi and omega scans
;
_diffrn_radiation_monochromator 'Quazar MX Multilayer Optics'
_diffrn_radiation_type MoK\a
_diffrn_radiation_wavelength 0.71073
_diffrn_reflns_av_unetI/netI 0.0691
_diffrn_reflns_Laue_measured_fraction_full 0.986
_diffrn_reflns_Laue_measured_fraction_max 0.952
_diffrn_reflns_limit_h_max 27
_diffrn_reflns_limit_h_min 0
_diffrn_reflns_limit_k_max 0
_diffrn_reflns_limit_k_min -7
_diffrn_reflns_limit_l_max 17
_diffrn_reflns_limit_l_min -17
_diffrn_reflns_number 3741
_diffrn_reflns_point_group_measured_fraction_full 0.986
_diffrn_reflns_point_group_measured_fraction_max 0.952
_diffrn_reflns_theta_full 25.242
_diffrn_reflns_theta_max 28.010
_diffrn_reflns_theta_min 1.962
_diffrn_source 'Microfocus source E025 IuS'
_diffrn_source_current 0.6
_diffrn_source_power 50
_diffrn_source_size '0.2 mm x 0.2 mm fine focus'
_diffrn_source_type 'Bruker APEX DUO'
_exptl_absorpt_coefficient_mu 0.061
_exptl_absorpt_correction_T_max 0.745554
_exptl_absorpt_correction_T_min 0.542790
_exptl_absorpt_correction_type multi-scan
_exptl_absorpt_process_details 'TWINABS 2008/4'
_exptl_crystal_colour colourless
_exptl_crystal_density_diffrn 1.088
_exptl_crystal_description block
_exptl_crystal_F_000 584
_exptl_crystal_size_max 0.200
_exptl_crystal_size_mid 0.100
_exptl_crystal_size_min 0.050
_refine_diff_density_max 0.226
_refine_diff_density_min -0.259
_refine_diff_density_rms 0.054
_refine_ls_extinction_method none
_refine_ls_goodness_of_fit_ref 1.017
_refine_ls_hydrogen_treatment constr
_refine_ls_matrix_type full
_refine_ls_number_parameters 182
_refine_ls_number_reflns 3741
_refine_ls_number_restraints 0
_refine_ls_restrained_S_all 1.017
_refine_ls_R_factor_all 0.0877
_refine_ls_R_factor_gt 0.0594
_refine_ls_shift/su_max 0.001
_refine_ls_shift/su_mean 0.000
_refine_ls_structure_factor_coef Fsqd
_refine_ls_weighting_details 'w=1/[\s^2^(Fo^2^)+(0.0907P)^2^] where P=(Fo^2^+2Fc^2^)/3'
_refine_ls_weighting_scheme calc
_refine_ls_wR_factor_gt 0.1429
_refine_ls_wR_factor_ref 0.1594
_reflns_Friedel_coverage 0.000
_reflns_number_gt 2725
_reflns_number_total 3741
_reflns_threshold_expression 'I > 2\s(I)'
_cod_data_source_file cs0c00006_si_002.cif
_cod_data_source_block mo_MM261-05
_cod_original_sg_symbol_H-M 'P 21/c'
_cod_database_code 4517457
_shelx_shelxl_version_number 2018/3
_shelx_space_group_comment
;
The symmetry employed for this shelxl refinement is uniquely defined
by the following loop, which should always be used as a source of
symmetry information in preference to the above space-group names.
They are only intended as comments.
;
_shelx_estimated_absorpt_t_min 0.988
_shelx_estimated_absorpt_t_max 0.997

loop_
_space_group_symop_operation_xyz
'x, y, z'
'-x, y+1/2, -z+1/2'
'-x, -y, -z'
'x, -y-1/2, z-1/2'

loop_
_atom_site_label
_atom_site_type_symbol
_atom_site_fract_x
_atom_site_fract_y
_atom_site_fract_z
_atom_site_U_iso_or_equiv
_atom_site_adp_type
_atom_site_occupancy
_atom_site_site_symmetry_order
_atom_site_calc_flag
_atom_site_refinement_flags_posn
_atom_site_refinement_flags_adp
_atom_site_refinement_flags_occupancy
_atom_site_disorder_assembly
_atom_site_disorder_group
C1 C 0.11511(8) 0.5290(3) 1.24784(15) 0.0182(4) Uani 1 1 d . . . . .
C2 C 0.11013(8) 0.4005(3) 1.33475(16) 0.0228(5) Uani 1 1 d . . . . .
H2 H 0.130359 0.256732 1.342960 0.027 Uiso 1 1 calc R U . . .
C3 C 0.07641(9) 0.4778(3) 1.40927(17) 0.0268(5) Uani 1 1 d . . . . .
H3 H 0.073938 0.387887 1.467952 0.032 Uiso 1 1 calc R U . . .
C4 C 0.04623(9) 0.6870(4) 1.39797(18) 0.0277(5) Uani 1 1 d . . . . .
H4 H 0.022807 0.740656 1.448550 0.033 Uiso 1 1 calc R U . . .
C5 C 0.05060(8) 0.8171(3) 1.31201(17) 0.0241(5) Uani 1 1 d . . . . .
H5 H 0.030135 0.960513 1.304006 0.029 Uiso 1 1 calc R U . . .
C6 C 0.08448(8) 0.7396(3) 1.23800(17) 0.0214(5) Uani 1 1 d . . . . .
H6 H 0.087014 0.830560 1.179662 0.026 Uiso 1 1 calc R U . . .
C7 C 0.15253(8) 0.4393(3) 1.17275(16) 0.0199(4) Uani 1 1 d . . . . .
H7 H 0.168106 0.289163 1.183622 0.024 Uiso 1 1 calc R U . . .
C8 C 0.16711(8) 0.5472(3) 1.09016(16) 0.0198(4) Uani 1 1 d . . . . .
H8 H 0.150420 0.695087 1.076293 0.024 Uiso 1 1 calc R U . . .
C9 C 0.20639(8) 0.4530(3) 1.02133(15) 0.0198(4) Uani 1 1 d . . . . .
H9 H 0.223075 0.305060 1.035011 0.024 Uiso 1 1 calc R U . . .
C10 C 0.22084(8) 0.5616(3) 0.93908(16) 0.0197(4) Uani 1 1 d . . . . .
H10 H 0.204446 0.710564 0.927418 0.024 Uiso 1 1 calc R U . . .
C11 C 0.25932(8) 0.4734(3) 0.86566(15) 0.0185(4) Uani 1 1 d . . . . .
C12 C 0.29373(9) 0.2505(3) 0.88885(17) 0.0220(5) Uani 1 1 d . . . . .
H12A H 0.306407 0.191218 0.825153 0.026 Uiso 1 1 calc R U . . .
H12B H 0.263640 0.140767 0.911755 0.026 Uiso 1 1 calc R U . . .
C13 C 0.35423(9) 0.2699(3) 0.97198(17) 0.0244(5) Uani 1 1 d . . . . .
H13A H 0.340579 0.297634 1.038952 0.029 Uiso 1 1 calc R U . . .
H13B H 0.377523 0.124008 0.976693 0.029 Uiso 1 1 calc R U . . .
C14 C 0.40035(8) 0.4571(3) 0.95219(16) 0.0229(5) Uani 1 1 d . . . . .
H14A H 0.434858 0.470415 1.012679 0.027 Uiso 1 1 calc R U . . .
H14B H 0.376574 0.602072 0.944649 0.027 Uiso 1 1 calc R U . . .
C15 C 0.43134(8) 0.4196(3) 0.85688(16) 0.0234(5) Uani 1 1 d . . . . .
H15A H 0.470175 0.324630 0.876144 0.028 Uiso 1 1 calc R U . . .
H15B H 0.400758 0.334354 0.805801 0.028 Uiso 1 1 calc R U . . .
C16 C 0.45061(9) 0.6349(3) 0.80654(19) 0.0280(5) Uani 1 1 d . . . . .
H16A H 0.471781 0.591388 0.748022 0.034 Uiso 1 1 calc R U . . .
H16B H 0.483063 0.714936 0.856696 0.034 Uiso 1 1 calc R U . . .
C17 C 0.39620(9) 0.8012(3) 0.76742(17) 0.0247(5) Uani 1 1 d . . . . .
H17A H 0.373218 0.835976 0.824991 0.030 Uiso 1 1 calc R U . . .
H17B H 0.416042 0.943525 0.748772 0.030 Uiso 1 1 calc R U . . .
C18 C 0.34646(9) 0.7283(3) 0.67641(18) 0.0258(5) Uani 1 1 d . . . . .
H18A H 0.369938 0.672570 0.622497 0.031 Uiso 1 1 calc R U . . .
H18B H 0.322284 0.864495 0.648841 0.031 Uiso 1 1 calc R U . . .
C19 C 0.29713(9) 0.5470(3) 0.69343(16) 0.0223(4) Uani 1 1 d . . . . .
H19A H 0.264883 0.531835 0.630130 0.027 Uiso 1 1 calc R U . . .
H19B H 0.319519 0.400121 0.706211 0.027 Uiso 1 1 calc R U . . .
C20 C 0.26287(8) 0.5987(3) 0.78141(16) 0.0195(4) Uani 1 1 d . . . . .
H20 H 0.240607 0.738877 0.777339 0.023 Uiso 1 1 calc R U . . .

loop_
_atom_site_aniso_label
_atom_site_aniso_U_11
_atom_site_aniso_U_22
_atom_site_aniso_U_33
_atom_site_aniso_U_23
_atom_site_aniso_U_13
_atom_site_aniso_U_12
C1 0.0166(8) 0.0168(10) 0.0204(11) 0.0003(8) 0.0005(8) -0.0017(6)
C2 0.0215(8) 0.0201(11) 0.0267(12) 0.0018(9) 0.0039(9) -0.0019(7)
C3 0.0270(9) 0.0306(12) 0.0230(12) 0.0018(10) 0.0050(9) -0.0054(8)
C4 0.0239(9) 0.0331(12) 0.0276(13) -0.0063(10) 0.0082(9) -0.0040(8)
C5 0.0194(8) 0.0231(11) 0.0298(13) -0.0037(9) 0.0040(9) 0.0011(7)
C6 0.0214(8) 0.0197(10) 0.0224(13) 0.0011(8) 0.0015(8) -0.0007(7)
C7 0.0210(8) 0.0157(10) 0.0225(12) -0.0009(8) 0.0025(8) 0.0008(7)
C8 0.0189(8) 0.0182(10) 0.0222(11) -0.0017(8) 0.0032(8) 0.0000(7)
C9 0.0206(8) 0.0173(10) 0.0211(11) -0.0016(8) 0.0029(8) 0.0009(7)
C10 0.0198(8) 0.0160(10) 0.0227(12) -0.0023(8) 0.0016(8) 0.0002(7)
C11 0.0197(8) 0.0160(10) 0.0191(11) -0.0026(8) 0.0016(8) -0.0007(7)
C12 0.0288(9) 0.0159(10) 0.0230(13) -0.0004(8) 0.0093(9) -0.0008(7)
C13 0.0296(9) 0.0214(11) 0.0231(13) 0.0049(9) 0.0073(9) 0.0088(8)
C14 0.0234(9) 0.0242(11) 0.0204(11) -0.0021(9) 0.0017(8) 0.0046(7)
C15 0.0218(8) 0.0210(11) 0.0279(13) 0.0006(9) 0.0061(9) 0.0047(7)
C16 0.0239(9) 0.0249(11) 0.0360(14) 0.0016(10) 0.0078(9) 0.0009(8)
C17 0.0286(9) 0.0139(10) 0.0333(14) 0.0003(9) 0.0102(9) -0.0009(7)
C18 0.0307(10) 0.0238(11) 0.0243(13) 0.0041(9) 0.0086(9) 0.0022(8)
C19 0.0258(9) 0.0219(11) 0.0187(11) -0.0011(9) 0.0022(8) 0.0002(7)
C20 0.0213(8) 0.0169(10) 0.0202(11) -0.0027(8) 0.0028(8) 0.0008(7)

loop_
_atom_type_symbol
_atom_type_description
_atom_type_scat_dispersion_real
_atom_type_scat_dispersion_imag
_atom_type_scat_source
C C 0.0033 0.0016 'International Tables Vol C Tables 4.2.6.8 and 6.1.1.4'
H H 0.0000 0.0000 'International Tables Vol C Tables 4.2.6.8 and 6.1.1.4'

loop_
_geom_angle_atom_site_label_1
_geom_angle_atom_site_label_2
_geom_angle_atom_site_label_3
_geom_angle
_geom_angle_site_symmetry_1
_geom_angle_site_symmetry_3
_geom_angle_publ_flag
C2 C1 C6 117.68(17) . . ?
C2 C1 C7 118.89(17) . . ?
C6 C1 C7 123.42(18) . . ?
C3 C2 C1 121.59(18) . . ?
C2 C3 C4 119.9(2) . . ?
C3 C4 C5 119.39(19) . . ?
C6 C5 C4 120.56(18) . . ?
C5 C6 C1 120.93(19) . . ?
C8 C7 C1 126.88(18) . . ?
C7 C8 C9 124.29(18) . . ?
C10 C9 C8 124.02(18) . . ?
C9 C10 C11 126.44(17) . . ?
C20 C11 C10 117.73(17) . . ?
C20 C11 C12 123.76(17) . . ?
C10 C11 C12 118.51(17) . . ?
C11 C12 C13 113.01(15) . . ?
C14 C13 C12 113.92(16) . . ?
C13 C14 C15 114.05(17) . . ?
C16 C15 C14 114.84(17) . . ?
C15 C16 C17 116.47(15) . . ?
C18 C17 C16 117.51(17) . . ?
C17 C18 C19 118.38(18) . . ?
C20 C19 C18 113.32(17) . . ?
C11 C20 C19 128.90(17) . . ?

loop_
_geom_bond_atom_site_label_1
_geom_bond_atom_site_label_2
_geom_bond_distance
_geom_bond_site_symmetry_2
_geom_bond_publ_flag
C1 C2 1.397(3) . ?
C1 C6 1.400(3) . ?
C1 C7 1.467(3) . ?
C2 C3 1.386(3) . ?
C3 C4 1.388(3) . ?
C4 C5 1.389(3) . ?
C5 C6 1.383(3) . ?
C7 C8 1.345(3) . ?
C8 C9 1.441(3) . ?
C9 C10 1.342(3) . ?
C10 C11 1.462(3) . ?
C11 C20 1.352(3) . ?
C11 C12 1.512(2) . ?
C12 C13 1.542(3) . ?
C13 C14 1.525(3) . ?
C14 C15 1.530(3) . ?
C15 C16 1.524(3) . ?
C16 C17 1.534(3) . ?
C17 C18 1.520(3) . ?
C18 C19 1.536(2) . ?
C19 C20 1.500(3) . ?

loop_
_geom_torsion_atom_site_label_1
_geom_torsion_atom_site_label_2
_geom_torsion_atom_site_label_3
_geom_torsion_atom_site_label_4
_geom_torsion
_geom_torsion_site_symmetry_1
_geom_torsion_site_symmetry_2
_geom_torsion_site_symmetry_3
_geom_torsion_site_symmetry_4
_geom_torsion_publ_flag
C6 C1 C2 C3 -0.3(3) . . . . ?
C7 C1 C2 C3 178.87(17) . . . . ?
C1 C2 C3 C4 0.4(3) . . . . ?
C2 C3 C4 C5 -0.4(3) . . . . ?
C3 C4 C5 C6 0.2(3) . . . . ?
C4 C5 C6 C1 0.0(3) . . . . ?
C2 C1 C6 C5 0.1(3) . . . . ?
C7 C1 C6 C5 -179.04(17) . . . . ?
C2 C1 C7 C8 -173.67(18) . . . . ?
C6 C1 C7 C8 5.4(3) . . . . ?
C1 C7 C8 C9 177.35(17) . . . . ?
C7 C8 C9 C10 -179.92(18) . . . . ?
C8 C9 C10 C11 -178.77(17) . . . . ?
C9 C10 C11 C20 172.99(18) . . . . ?
C9 C10 C11 C12 -8.1(3) . . . . ?
C20 C11 C12 C13 103.4(2) . . . . ?
C10 C11 C12 C13 -75.4(2) . . . . ?
C11 C12 C13 C14 -50.9(2) . . . . ?
C12 C13 C14 C15 -65.3(2) . . . . ?
C13 C14 C15 C16 152.56(16) . . . . ?
C14 C15 C16 C17 -60.5(3) . . . . ?
C15 C16 C17 C18 -68.1(3) . . . . ?
C16 C17 C18 C19 72.7(2) . . . . ?
C17 C18 C19 C20 51.4(2) . . . . ?
C10 C11 C20 C19 -178.35(17) . . . . ?
C12 C11 C20 C19 2.8(3) . . . . ?
C18 C19 C20 C11 -122.9(2) . . . . ?
